data_7249446
loop_
_publ_author_name
'Yabune, Natsuki'
'Nakajima, Hiroshi'
'Nishioka, Takanori'

_publ_section_title
;
 Restriction of reaction sites on metal-sulfide cores induced by steric
 repulsion of bis-N-heterocyclic carbene ligands in trinuclear complexes
 bearing triply bridging sulfide ligands.
;
_journal_issue 40
_journal_name_full 'RSC advances'
_journal_page_first 29355
_journal_page_last 29367
_journal_paper_doi 10.1039/d4ra01671h
_journal_volume 14
_journal_year 2024
_chemical_formula_moiety 'C30.2 H42.8 Ag2 F4 N12.2 O4.8 P2 Pt3 S2, 1.5(F6 P), H2 O, 3[C2H3N]'
_chemical_formula_sum 'C36.2 H53.8 Ag2 F13 N15.2 O5.8 P3.5 Pt3 S2'
_chemical_formula_weight 2015.219
_space_group_crystal_system monoclinic
_space_group_IT_number 14
_space_group_name_Hall '-P 2ybc'
_space_group_name_H-M_alt 'P 1 21/c 1'
_symmetry_Int_Tables_number 14
_audit_creation_date 2024-08-09
_audit_creation_method
;
Olex2 1.5-dev
(compiled 2024.07.24 svn.rb972cf6a for OlexSys, GUI svn.r6697)
;
_audit_update_record
;
2024-08-14 deposited with the CCDC.	2024-08-30 downloaded from the CCDC.
;
_cell_angle_alpha 90
_cell_angle_beta 112.905(2)
_cell_angle_gamma 90
_cell_formula_units_Z 4
_cell_length_a 24.235(2)
_cell_length_b 12.8335(9)
_cell_length_c 20.6397(18)
_cell_measurement_reflns_used 14965
_cell_measurement_temperature 193(2)
_cell_measurement_theta_max 27.47
_cell_measurement_theta_min 3.02
_cell_volume 5913.2(8)
_computing_cell_refinement CrystalClear
_computing_data_collection 'CrystalClear (Rigaku Inc., 2008)'
_computing_data_reduction CrystalClear
_computing_molecular_graphics 'Olex2 1.5-dev (Dolomanov et al., 2009)'
_computing_publication_material 'Olex2 1.5-dev (Dolomanov et al., 2009)'
_computing_structure_refinement 'olex2.refine 1.5-dev (Bourhis et al., 2015)'
_computing_structure_solution 'SHELXS97 (Sheldrick, 2008)'
_diffrn_ambient_temperature 193.35
_diffrn_detector_area_resol_mean 14.222
_diffrn_measured_fraction_theta_full 0.9972
_diffrn_measured_fraction_theta_max 0.9935
_diffrn_measurement_device_type 'Rigaku Saturn724'
_diffrn_measurement_method \w
_diffrn_radiation_type 'Mo K\a'
_diffrn_radiation_wavelength 0.71075
_diffrn_reflns_av_R_equivalents 0.0547
_diffrn_reflns_av_unetI/netI 0.0406
_diffrn_reflns_Laue_measured_fraction_full 0.9972
_diffrn_reflns_Laue_measured_fraction_max 0.9935
_diffrn_reflns_limit_h_max 31
_diffrn_reflns_limit_h_min -31
_diffrn_reflns_limit_k_max 16
_diffrn_reflns_limit_k_min -16
_diffrn_reflns_limit_l_max 26
_diffrn_reflns_limit_l_min -26
_diffrn_reflns_number 59421
_diffrn_reflns_point_group_measured_fraction_full 0.9972
_diffrn_reflns_point_group_measured_fraction_max 0.9935
_diffrn_reflns_theta_full 25.2425
_diffrn_reflns_theta_max 27.40
_diffrn_reflns_theta_min 3.08
_exptl_absorpt_coefficient_mu 7.982
_exptl_absorpt_correction_T_max 0.909
_exptl_absorpt_correction_T_min 0.687
_exptl_absorpt_correction_type multi-scan
_exptl_absorpt_process_details 'REQAB (Rigaku, 1998)'
_exptl_crystal_colour colorless
_exptl_crystal_density_diffrn 2.264
_exptl_crystal_description platelet
_exptl_crystal_F_000 3796.952
_exptl_crystal_size_max 0.204
_exptl_crystal_size_mid 0.038
_exptl_crystal_size_min 0.012
_refine_diff_density_max 2.3816
_refine_diff_density_min -2.8646
_refine_diff_density_rms 0.2916
_refine_ls_d_res_high 0.7722
_refine_ls_d_res_low 6.6209
_refine_ls_goodness_of_fit_ref 1.0390
_refine_ls_hydrogen_treatment constr
_refine_ls_matrix_type full
_refine_ls_number_constraints 77
_refine_ls_number_parameters 660
_refine_ls_number_reflns 13383
_refine_ls_number_restraints 56
_refine_ls_restrained_S_all 1.0367
_refine_ls_R_factor_all 0.0763
_refine_ls_R_factor_gt 0.0684
_refine_ls_shift/su_max 0.0012
_refine_ls_shift/su_mean 0.0000
_refine_ls_structure_factor_coef Fsqd
_refine_ls_weighting_details 'w=1/[\s^2^(Fo^2^)+(0.0300P)^2^+101.4778P] where P=(Fo^2^+2Fc^2^)/3'
_refine_ls_weighting_scheme calc
_refine_ls_wR_factor_gt 0.1236
_refine_ls_wR_factor_ref 0.1283
_reflns_Friedel_coverage 0.0
_reflns_limit_h_max 28
_reflns_limit_h_min -31
_reflns_limit_k_max 16
_reflns_limit_k_min 0
_reflns_limit_l_max 26
_reflns_limit_l_min 0
_reflns_number_gt 11853
_reflns_number_total 13383
_reflns_threshold_expression I>=2u(I)
_cod_data_source_file d4ra01671h2.cif
_cod_data_source_block 10-PtC1-PtC1-PtC3-Ag-PF6-MeO-AN-SQ
_cod_database_code 7249446
_olex2_refinement_description
;
1. Fixed Uiso
 At 1.2 times of:
  All C(H) groups, {H29a,H29b,H29c} of C29, {H22a,H22b,H22c} of C22, {H18a,
  H18b,H18c} of C18, {H13a,H13b,H13c} of C13, {H4a,H4b,H4c} of C4, {H9a,H9b,
  H9c} of C9, All C(H,H) groups
 At 1.5 times of:
  All O(H) groups, {H30a,H30b,H30c} of C30, {H1ba,H1bb,H1bc} of C1b, All O(H,
  H) groups
2. Restrained distances
 N13-C1a
 1.14 with sigma of 0.02
 C1a-N13
 1.137 with sigma of 0.01
 C1a-C1b
 1.456 with sigma of 0.01
 C1b-N13
 2.593 with sigma of 0.02
 N13-C1b
 2.59 with sigma of 0.04
3. Uiso/Uaniso restraints and constraints
N13 \\sim C1a \\sim C1b: within 2A with sigma of 0.001 and sigma for terminal
atoms of 0.002 within 2A
Uanis(C30) \\sim Ueq, Uanis(O5) \\sim Ueq: with sigma of 0.005 and sigma for
terminal atoms of 0.01
Uanis(C1b) \\sim Ueq, Uanis(C1a) \\sim Ueq, Uanis(N13) \\sim Ueq: with sigma of
0.005 and sigma for terminal atoms of 0.01
Uanis(F1) = Uanis(F1B) = Uanis(F2) = Uanis(F2B)
Uanis(O2) = Uanis(O2B)
Uanis(N11) = Uanis(N12) = Uanis(C27) = Uanis(C28)
4. Rigid body (RIGU) restrains
 N13, C1a, C1b
 with sigma for 1-2 distances of 0.004 and sigma for 1-3 distances of 0.004
5. Others
 Fixed Sof: F1(0.75) F1B(0.25) F2(0.75) F2B(0.25) O2(0.75) O2B(0.25) C1b(0.2)
 H1ba(0.2) H1bb(0.2) H1bc(0.2) N13(0.2) C1a(0.2) O5(0.8) H5(0.8) C30(0.8)
 H30a(0.8) H30b(0.8) H30c(0.8) H1ba(0.2) H1bb(0.2) H1bc(0.2)
6.a Riding coordinates:
 O6(H6b,H6a)
6.b Secondary CH2 refined with riding coordinates:
 C5(H5a,H5b), C14(H14a,H14b), C23(H23a,H23b), C24(H24a,H24b), C25(H25a,H25b)
6.c Me refined with riding coordinates:
 C4(H4a,H4b,H4c), C9(H9a,H9b,H9c), C13(H13a,H13b,H13c), C18(H18a,H18b,H18c),
 C22(H22a,H22b,H22c), C29(H29a,H29b,H29c), C1b(H1ba,H1bb,H1bc)
6.d Aromatic/amide H refined with riding coordinates:
 C2(H2), C3(H3), C7(H7), C8(H8), C11(H11), C12(H12), C16(H16), C17(H17),
 C20(H20), C27(H27), C28(H28)
6.e Idealised Me refined as rotating group:
 C30(H30a,H30b,H30c)
6.f Idealised tetrahedral OH refined as rotating group:
 O5(H5)
;
_smtbx_masks_special_details
;
A solvent mask was calculated and 252 electrons were 
found in a volume of 1141\%A^3^ in 1 void per unit cell. 
This is consistent with the presence of 
3[C2H3N] per Formula Unit which account for 264 electrons 
per unit cell.
;
_smtbx_masks_void_probe_radius 1.2
_smtbx_masks_void_truncation_radius 1.2
_olex2_submission_special_instructions 'No special instructions were received'

loop_
_space_group_symop_id
_space_group_symop_operation_xyz
1 x,y,z
2 -x,y+1/2,-z+1/2
3 -x,-y,-z
4 x,-y-1/2,z-1/2

loop_
_atom_site_label
_atom_site_type_symbol
_atom_site_fract_x
_atom_site_fract_y
_atom_site_fract_z
_atom_site_U_iso_or_equiv
_atom_site_adp_type
_atom_site_occupancy
_atom_site_site_symmetry_order
_atom_site_refinement_flags_posn
_atom_site_refinement_flags_adp
_atom_site_refinement_flags_occupancy
_atom_site_disorder_group
Pt1 Pt 0.306433(15) 0.87798(3) 0.476672(17) 0.02828(9) Uani 1.000000 1 . . . .
Pt2 Pt 0.303250(15) 0.62260(3) 0.472647(18) 0.03002(9) Uani 1.000000 1 . . . .
Pt3 Pt 0.195443(16) 0.75725(3) 0.375139(18) 0.03239(10) Uani 1.000000 1 . . . .
Ag1 Ag 0.40874(3) 0.74782(6) 0.49504(4) 0.03301(16) Uani 1.000000 1 . . . .
Ag2 Ag 0.35249(3) 0.74556(7) 0.59971(4) 0.03801(18) Uani 1.000000 1 . . . .
S1 S 0.29674(10) 0.75269(19) 0.38765(11) 0.0307(5) Uani 1.000000 1 . . . .
S2 S 0.24328(10) 0.75075(19) 0.49962(11) 0.0296(4) Uani 1.000000 1 . . . .
P1 P 0.49606(11) 0.7519(2) 0.67133(12) 0.0367(6) Uani 1.000000 1 . . . .
P2 P 0.45328(12) 0.7429(2) 0.35282(14) 0.0416(6) Uani 1.000000 1 . . . .
P3 P 0.19667(17) 1.2607(3) 0.2395(2) 0.0644(9) Uani 1.000000 1 . . . .
P4 P 0.0 0.5 0.5 0.116(3) Uani 1.000000 2 S T P .
F1 F 0.5494(5) 0.8213(9) 0.7186(6) 0.083(2) Uani 0.750000 1 . . P 1
F1B F 0.4991(17) 0.856(3) 0.7063(18) 0.083(2) Uani 0.250000 1 . . P 2
F2 F 0.5181(6) 0.6426(10) 0.7012(6) 0.083(2) Uani 0.750000 1 . . P 1
F2B F 0.5547(17) 0.692(3) 0.7175(18) 0.083(2) Uani 0.250000 1 . . P 2
F3 F 0.5205(3) 0.7631(6) 0.3646(4) 0.068(2) Uani 1.000000 1 . . . .
F4 F 0.4386(5) 0.6470(8) 0.3029(5) 0.117(4) Uani 1.000000 1 . . . .
F5 F 0.1949(5) 1.3480(8) 0.1848(5) 0.101(3) Uani 1.000000 1 . . . .
F6 F 0.2011(4) 1.1745(7) 0.2968(5) 0.092(3) Uani 1.000000 1 . . . .
F7 F 0.2041(5) 1.3484(8) 0.2980(5) 0.103(3) Uani 1.000000 1 . . . .
F8 F 0.1918(5) 1.1710(8) 0.1843(5) 0.105(3) Uani 1.000000 1 . . . .
F9 F 0.1270(4) 1.2620(10) 0.2156(6) 0.119(4) Uani 1.000000 1 . . . .
F10 F 0.2676(4) 1.2575(7) 0.2638(7) 0.107(4) Uani 1.000000 1 . . . .
F11 F 0.0430(7) 0.5955(10) 0.5036(6) 0.168(7) Uani 1.000000 1 . . . .
F12 F -0.0424(9) 0.5322(12) 0.4237(6) 0.230(11) Uani 1.000000 1 . . . .
F13 F 0.0414(12) 0.4234(14) 0.4761(17) 0.302(15) Uani 1.000000 1 . . . .
O1 O 0.4901(3) 0.7568(6) 0.5968(3) 0.0469(19) Uani 1.000000 1 . . . .
O2 O 0.4425(4) 0.7863(10) 0.6832(5) 0.055(3) Uani 0.750000 1 . . P 1
O2B O 0.4439(13) 0.687(3) 0.6793(16) 0.055(3) Uani 0.250000 1 . . P 2
O3 O 0.4558(4) 0.7124(12) 0.4221(4) 0.106(5) Uani 1.000000 1 . . . .
O4 O 0.4183(5) 0.8324(8) 0.3161(5) 0.081(3) Uani 1.000000 1 . . . .
O6 O 0.4599(7) 0.9786(12) 0.2589(8) 0.141(5) Uani 1.000000 1 . . . .
H6a H 0.4917(7) 0.9972(12) 0.2519(8) 0.212(8) Uiso 1.000000 1 R . . .
H6b H 0.4692(7) 0.9185(12) 0.2798(8) 0.212(8) Uiso 1.000000 1 R . . .
N1 N 0.4078(4) 1.0241(6) 0.5037(4) 0.0374(19) Uani 1.000000 1 . . . .
N2 N 0.3593(4) 1.0173(7) 0.3927(5) 0.042(2) Uani 1.000000 1 . . . .
N3 N 0.3689(5) 1.0250(7) 0.5932(5) 0.053(3) Uani 1.000000 1 . . . .
N4 N 0.2777(4) 1.0161(7) 0.5844(5) 0.043(2) Uani 1.000000 1 . . . .
N14 N 0.4033(4) 0.4733(7) 0.4982(5) 0.044(2) Uani 1.000000 1 . . . .
N6 N 0.3583(4) 0.4930(7) 0.3869(5) 0.046(2) Uani 1.000000 1 . . . .
N7 N 0.3619(4) 0.4675(7) 0.5853(5) 0.047(2) Uani 1.000000 1 . . . .
N8 N 0.2699(5) 0.4785(7) 0.5723(5) 0.050(2) Uani 1.000000 1 . . . .
N9 N 0.1400(4) 0.8486(10) 0.2291(5) 0.061(3) Uani 1.000000 1 . . . .
N10 N 0.1412(4) 0.6792(9) 0.2255(5) 0.057(3) Uani 1.000000 1 . . . .
N11 N 0.0798(5) 0.8573(14) 0.3655(7) 0.091(3) Uani 1.000000 1 . . . .
N12 N 0.0734(5) 0.6866(15) 0.3651(7) 0.091(3) Uani 1.000000 1 . . . .
C1 C 0.3595(5) 0.9773(8) 0.4525(6) 0.039(2) Uani 1.000000 1 . . . .
C2 C 0.4351(5) 1.0945(8) 0.4742(6) 0.045(3) Uani 1.000000 1 . . . .
H2 H 0.4681(5) 1.1387(8) 0.4989(6) 0.054(3) Uiso 1.000000 1 R . . .
C3 C 0.4059(5) 1.0877(9) 0.4043(7) 0.051(3) Uani 1.000000 1 . . . .
H3 H 0.4152(5) 1.1238(9) 0.3696(7) 0.061(4) Uiso 1.000000 1 R . . .
C4 C 0.3152(5) 0.9938(9) 0.3212(5) 0.046(3) Uani 1.000000 1 . . . .
H4a H 0.3252(5) 1.0334(9) 0.2867(5) 0.055(3) Uiso 1.000000 1 R . . .
H4b H 0.3162(5) 0.9191(9) 0.3119(5) 0.055(3) Uiso 1.000000 1 R . . .
H4c H 0.2751(5) 1.0132(9) 0.3177(5) 0.055(3) Uiso 1.000000 1 R . . .
C5 C 0.4218(5) 1.0066(8) 0.5768(5) 0.040(2) Uani 1.000000 1 . . . .
H5a H 0.4358(5) 0.9340(8) 0.5891(5) 0.048(3) Uiso 1.000000 1 R . . .
H5b H 0.4545(5) 1.0540(8) 0.6052(5) 0.048(3) Uiso 1.000000 1 R . . .
C6 C 0.3151(4) 0.9788(7) 0.5576(5) 0.032(2) Uani 1.000000 1 . . . .
C7 C 0.3643(6) 1.0918(10) 0.6432(6) 0.054(3) Uani 1.000000 1 . . . .
H7 H 0.3954(6) 1.1331(10) 0.6755(6) 0.065(4) Uiso 1.000000 1 R . . .
C8 C 0.3070(7) 1.0868(10) 0.6372(6) 0.062(4) Uani 1.000000 1 . . . .
H8 H 0.2898(7) 1.1248(10) 0.6643(6) 0.074(4) Uiso 1.000000 1 R . . .
C9 C 0.2149(6) 0.9917(11) 0.5601(7) 0.064(4) Uani 1.000000 1 . . . .
H9a H 0.1972(6) 1.0293(11) 0.5886(7) 0.077(4) Uiso 1.000000 1 R . . .
H9b H 0.1948(6) 1.0127(11) 0.5107(7) 0.077(4) Uiso 1.000000 1 R . . .
H9c H 0.2099(6) 0.9166(11) 0.5643(7) 0.077(4) Uiso 1.000000 1 R . . .
C10 C 0.3567(4) 0.5229(8) 0.4465(5) 0.039(2) Uani 1.000000 1 . . . .
C11 C 0.4335(6) 0.4082(11) 0.4676(9) 0.067(4) Uani 1.000000 1 . . . .
H11 H 0.4673(6) 0.3648(11) 0.4908(9) 0.081(5) Uiso 1.000000 1 R . . .
C12 C 0.4048(6) 0.4212(12) 0.4011(9) 0.071(4) Uani 1.000000 1 . . . .
H12 H 0.4141(6) 0.3863(12) 0.3660(9) 0.085(5) Uiso 1.000000 1 R . . .
C13 C 0.3177(6) 0.5221(10) 0.3148(6) 0.060(3) Uani 1.000000 1 . . . .
H13a H 0.3305(6) 0.4869(10) 0.2808(6) 0.073(4) Uiso 1.000000 1 R . . .
H13b H 0.2767(6) 0.5010(10) 0.3069(6) 0.073(4) Uiso 1.000000 1 R . . .
H13c H 0.3191(6) 0.5977(10) 0.3090(6) 0.073(4) Uiso 1.000000 1 R . . .
C14 C 0.4157(5) 0.4850(9) 0.5753(5) 0.045(3) Uani 1.000000 1 . . . .
H14a H 0.4465(5) 0.4341(9) 0.6031(5) 0.054(3) Uiso 1.000000 1 R . . .
H14b H 0.4309(5) 0.5560(9) 0.5914(5) 0.054(3) Uiso 1.000000 1 R . . .
C15 C 0.3098(6) 0.5166(8) 0.5476(5) 0.047(3) Uani 1.000000 1 . . . .
C16 C 0.3532(8) 0.3949(10) 0.6316(7) 0.075(5) Uani 1.000000 1 . . . .
H16 H 0.3825(8) 0.3493(10) 0.6627(7) 0.091(6) Uiso 1.000000 1 R . . .
C17 C 0.2967(8) 0.4027(11) 0.6235(8) 0.073(4) Uani 1.000000 1 . . . .
H17 H 0.2776(8) 0.3638(11) 0.6481(8) 0.088(5) Uiso 1.000000 1 R . . .
C18 C 0.2050(6) 0.5034(10) 0.5480(8) 0.065(4) Uani 1.000000 1 . . . .
H18a H 0.1875(6) 0.4639(10) 0.5759(8) 0.078(4) Uiso 1.000000 1 R . . .
H18b H 0.2001(6) 0.5782(10) 0.5538(8) 0.078(4) Uiso 1.000000 1 R . . .
H18c H 0.1848(6) 0.4846(10) 0.4982(8) 0.078(4) Uiso 1.000000 1 R . . .
C19 C 0.1573(4) 0.7611(9) 0.2695(6) 0.044(3) Uani 1.000000 1 . . . .
C20 C 0.1123(6) 0.8177(16) 0.1587(7) 0.080(5) Uani 1.000000 1 . . . .
H20 H 0.0954(6) 0.8633(16) 0.1197(7) 0.096(6) Uiso 1.000000 1 R . . .
C21 C 0.1135(7) 0.7153(17) 0.1553(6) 0.089(6) Uani 1.000000 1 . . . .
C22 C 0.1485(7) 0.5693(13) 0.2461(9) 0.108(7) Uani 1.000000 1 . . . .
H22a H 0.1331(7) 0.5255(13) 0.2039(9) 0.129(9) Uiso 1.000000 1 R . . .
H22b H 0.1911(7) 0.5542(13) 0.2724(9) 0.129(9) Uiso 1.000000 1 R . . .
H22c H 0.1262(7) 0.5546(13) 0.2758(9) 0.129(9) Uiso 1.000000 1 R . . .
C23 C 0.1487(7) 0.9530(12) 0.2521(9) 0.083(5) Uani 1.000000 1 . . . .
H23a H 0.1474(7) 0.9979(12) 0.2125(9) 0.100(6) Uiso 1.000000 1 R . . .
H23b H 0.1890(7) 0.9598(12) 0.2899(9) 0.100(6) Uiso 1.000000 1 R . . .
C24 C 0.0996(10) 0.9945(19) 0.2811(13) 0.138(9) Uani 1.000000 1 . . . .
H24a H 0.1000(10) 1.0716(19) 0.2795(13) 0.166(10) Uiso 1.000000 1 R . . .
H24b H 0.0597(10) 0.9718(19) 0.2473(13) 0.166(10) Uiso 1.000000 1 R . . .
C25 C 0.1051(9) 0.9596(16) 0.3629(10) 0.105(6) Uani 1.000000 1 . . . .
H25a H 0.0842(9) 1.0124(16) 0.3801(10) 0.126(7) Uiso 1.000000 1 R . . .
H25b H 0.1478(9) 0.9598(16) 0.3951(10) 0.126(7) Uiso 1.000000 1 R . . .
C26 C 0.1118(5) 0.7651(12) 0.3706(6) 0.056(3) Uani 1.000000 1 . . . .
C27 C 0.0237(6) 0.8315(17) 0.3581(8) 0.091(3) Uani 1.000000 1 . . . .
H27 H -0.0070(6) 0.8803(17) 0.3538(8) 0.110(3) Uiso 1.000000 1 R . . .
C28 C 0.0168(6) 0.7272(16) 0.3575(8) 0.091(3) Uani 1.000000 1 . . . .
H28 H -0.0182(6) 0.6894(16) 0.3529(8) 0.110(3) Uiso 1.000000 1 R . . .
C29 C 0.0872(7) 0.5810(17) 0.3658(12) 0.129(9) Uani 1.000000 1 . . . .
H29a H 0.0520(7) 0.5393(17) 0.3611(12) 0.154(10) Uiso 1.000000 1 R . . .
H29b H 0.0991(7) 0.5658(17) 0.3266(12) 0.154(10) Uiso 1.000000 1 R . . .
H29c H 0.1203(7) 0.5639(17) 0.4103(12) 0.154(10) Uiso 1.000000 1 R . . .
O5 O 0.3220(5) 0.8032(10) 0.1912(6) 0.067(3) Uani 0.800000 1 . U P 1
H5 H 0.345(3) 0.752(5) 0.204(11) 0.100(4) Uiso 0.800000 1 GR . P 1
C30 C 0.2673(8) 0.7768(15) 0.1898(9) 0.065(5) Uani 0.800000 1 . U P 1
H30a H 0.2376(13) 0.828(5) 0.162(5) 0.098(7) Uiso 0.800000 1 GR . P 1
H30b H 0.256(2) 0.708(4) 0.168(6) 0.098(7) Uiso 0.800000 1 GR . P 1
H30c H 0.2687(17) 0.775(9) 0.2379(10) 0.098(7) Uiso 0.800000 1 GR . P 1
N13 N 0.319(2) 0.703(4) 0.189(3) 0.064(8) Uani 0.200000 1 D U P 2
C1a C 0.279(2) 0.723(5) 0.203(3) 0.064(8) Uani 0.200000 1 D U P 2
C1b C 0.243(3) 0.770(5) 0.238(3) 0.064(8) Uani 0.200000 1 D U P 2
H1ba H 0.201(3) 0.744(5) 0.216(3) 0.096(11) Uiso 0.200000 1 R . P 2
H1bb H 0.259(3) 0.752(5) 0.288(3) 0.096(11) Uiso 0.200000 1 R . P 2
H1bc H 0.243(3) 0.846(5) 0.233(3) 0.096(11) Uiso 0.200000 1 R . P 2

loop_
_atom_site_aniso_label
_atom_site_aniso_U_11
_atom_site_aniso_U_22
_atom_site_aniso_U_33
_atom_site_aniso_U_12
_atom_site_aniso_U_13
_atom_site_aniso_U_23
Pt1 0.02713(18) 0.03160(19) 0.02685(17) -0.00044(14) 0.01129(14) 0.00126(14)
Pt2 0.02890(19) 0.03109(19) 0.02811(18) 0.00036(14) 0.00896(14) 0.00115(14)
Pt3 0.02637(17) 0.0396(2) 0.02816(17) 0.00056(16) 0.00731(14) 0.00353(16)
Ag1 0.0270(3) 0.0441(4) 0.0284(3) -0.0009(3) 0.0113(3) -0.0001(3)
Ag2 0.0334(4) 0.0554(5) 0.0240(3) -0.0016(3) 0.0099(3) 0.0012(3)
S1 0.0275(11) 0.0387(13) 0.0258(10) -0.0010(10) 0.0102(8) 0.0027(10)
S2 0.0270(10) 0.0359(12) 0.0270(10) 0.0006(10) 0.0115(8) 0.0016(9)
P1 0.0339(13) 0.0518(16) 0.0236(11) 0.0010(12) 0.0103(10) 0.0001(11)
P2 0.0342(13) 0.0599(18) 0.0320(12) 0.0009(13) 0.0142(11) -0.0057(13)
P3 0.060(2) 0.066(2) 0.075(2) -0.0009(18) 0.0350(19) 0.0027(19)
P4 0.154(7) 0.092(5) 0.057(3) -0.059(5) -0.007(4) 0.008(3)
F1 0.084(6) 0.085(6) 0.070(5) 0.006(5) 0.019(5) -0.001(4)
F1B 0.084(6) 0.085(6) 0.070(5) 0.006(5) 0.019(5) -0.001(4)
F2 0.084(6) 0.085(6) 0.070(5) 0.006(5) 0.019(5) -0.001(4)
F2B 0.084(6) 0.085(6) 0.070(5) 0.006(5) 0.019(5) -0.001(4)
F3 0.042(4) 0.090(6) 0.076(5) -0.000(4) 0.026(4) -0.010(4)
F4 0.153(10) 0.099(7) 0.059(5) -0.032(7) -0.003(6) -0.003(5)
F5 0.112(7) 0.102(7) 0.117(8) 0.017(6) 0.075(7) 0.050(6)
F6 0.115(8) 0.071(6) 0.091(6) -0.016(5) 0.040(6) 0.005(5)
F7 0.136(9) 0.079(6) 0.102(7) -0.002(6) 0.055(7) -0.011(6)
F8 0.122(8) 0.111(8) 0.095(7) -0.021(7) 0.055(6) -0.018(6)
F9 0.054(5) 0.187(12) 0.120(9) -0.019(6) 0.037(6) 0.014(8)
F10 0.063(6) 0.099(7) 0.162(10) 0.008(5) 0.045(6) 0.015(7)
F11 0.254(16) 0.154(11) 0.085(7) -0.137(11) 0.054(9) -0.026(7)
F12 0.32(2) 0.150(13) 0.082(8) -0.097(14) -0.067(11) 0.050(8)
F13 0.39(3) 0.128(14) 0.55(5) 0.022(17) 0.36(3) -0.02(2)
O1 0.036(4) 0.080(6) 0.023(3) -0.002(4) 0.010(3) -0.007(3)
O2 0.036(5) 0.087(8) 0.038(5) 0.002(6) 0.012(4) -0.006(6)
O2B 0.036(5) 0.087(8) 0.038(5) 0.002(6) 0.012(4) -0.006(6)
O3 0.059(6) 0.237(15) 0.032(4) 0.036(8) 0.028(4) 0.010(7)
O4 0.084(7) 0.077(7) 0.064(6) 0.035(6) 0.008(5) -0.003(5)
O6 0.151(14) 0.130(13) 0.128(12) 0.024(11) 0.039(11) 0.009(10)
N1 0.037(4) 0.031(4) 0.043(5) -0.010(4) 0.015(4) 0.000(4)
N2 0.042(5) 0.033(5) 0.048(5) 0.010(4) 0.014(4) 0.010(4)
N3 0.074(7) 0.041(5) 0.035(5) -0.011(5) 0.011(5) -0.015(4)
N4 0.048(5) 0.043(5) 0.050(5) -0.002(4) 0.031(4) -0.006(4)
N14 0.023(4) 0.046(5) 0.058(6) 0.007(4) 0.009(4) -0.002(4)
N6 0.048(5) 0.055(6) 0.047(5) 0.006(5) 0.032(4) -0.005(4)
N7 0.054(6) 0.037(5) 0.044(5) 0.007(4) 0.013(4) 0.018(4)
N8 0.061(6) 0.042(5) 0.048(5) -0.006(5) 0.023(5) 0.009(4)
N9 0.042(6) 0.084(8) 0.052(6) 0.006(6) 0.012(5) 0.024(6)
N10 0.038(5) 0.075(7) 0.042(5) 0.011(5) -0.002(4) -0.017(5)
N11 0.037(3) 0.166(8) 0.069(4) 0.013(5) 0.018(3) 0.031(5)
N12 0.037(3) 0.166(8) 0.069(4) 0.013(5) 0.018(3) 0.031(5)
C1 0.042(6) 0.032(5) 0.047(6) -0.001(4) 0.021(5) 0.012(4)
C2 0.042(6) 0.040(6) 0.054(7) -0.013(5) 0.019(5) -0.002(5)
C3 0.042(6) 0.042(6) 0.079(9) 0.000(5) 0.035(6) 0.022(6)
C4 0.055(7) 0.054(7) 0.046(6) 0.002(5) 0.039(5) 0.005(5)
C5 0.043(6) 0.038(6) 0.046(6) 0.009(5) 0.024(5) 0.001(5)
C6 0.040(5) 0.028(5) 0.031(5) -0.000(4) 0.016(4) 0.003(4)
C7 0.068(8) 0.051(7) 0.048(6) -0.003(6) 0.030(6) -0.011(5)
C8 0.094(11) 0.053(7) 0.051(7) -0.004(7) 0.041(7) -0.017(6)
C9 0.064(8) 0.068(9) 0.078(9) -0.015(7) 0.048(7) -0.020(7)
C10 0.036(5) 0.042(6) 0.045(6) -0.012(4) 0.023(5) 0.002(5)
C11 0.048(7) 0.055(8) 0.103(12) 0.004(6) 0.033(8) -0.008(8)
C12 0.057(8) 0.074(10) 0.089(11) 0.015(7) 0.037(8) -0.016(8)
C13 0.057(8) 0.063(8) 0.048(7) -0.003(6) 0.008(6) -0.024(6)
C14 0.037(6) 0.040(6) 0.044(6) 0.019(5) 0.002(5) 0.017(5)
C15 0.072(8) 0.035(6) 0.034(5) 0.002(5) 0.020(5) 0.002(4)
C16 0.104(12) 0.045(7) 0.046(7) 0.007(8) -0.005(7) 0.028(6)
C17 0.093(12) 0.052(8) 0.073(9) 0.009(8) 0.030(9) 0.030(7)
C18 0.068(9) 0.053(8) 0.088(10) -0.002(7) 0.046(8) 0.011(7)
C19 0.024(5) 0.061(7) 0.042(6) -0.005(5) 0.009(4) 0.001(5)
C20 0.053(8) 0.132(15) 0.049(8) 0.021(10) 0.014(7) 0.029(9)
C21 0.056(9) 0.156(17) 0.025(6) 0.021(10) -0.015(6) -0.005(8)
C22 0.077(11) 0.094(13) 0.093(12) 0.025(10) -0.031(9) -0.044(10)
C23 0.069(10) 0.074(11) 0.095(12) 0.013(8) 0.021(9) 0.048(9)
C24 0.104(17) 0.14(2) 0.15(2) 0.028(15) 0.029(16) 0.038(17)
C25 0.087(13) 0.106(15) 0.109(15) 0.023(11) 0.024(11) -0.011(12)
C26 0.033(6) 0.099(10) 0.033(5) 0.002(6) 0.010(4) -0.005(6)
C27 0.037(3) 0.166(8) 0.069(4) 0.013(5) 0.018(3) 0.031(5)
C28 0.037(3) 0.166(8) 0.069(4) 0.013(5) 0.018(3) 0.031(5)
C29 0.044(9) 0.130(18) 0.19(2) -0.010(11) 0.026(12) 0.049(17)
O5 0.061(5) 0.088(5) 0.050(4) 0.003(2) 0.022(2) -0.004(2)
C30 0.064(6) 0.074(6) 0.058(5) -0.002(2) 0.024(2) 0.001(2)
N13 0.063(8) 0.064(8) 0.064(8) -0.0003(18) 0.025(2) 0.0001(19)
C1a 0.064(8) 0.064(8) 0.064(8) -0.0003(17) 0.025(2) 0.0001(17)
C1b 0.064(8) 0.064(8) 0.064(8) -0.0003(17) 0.025(2) 0.0001(17)

loop_
_atom_type_symbol
_atom_type_scat_dispersion_real
_atom_type_scat_dispersion_imag
_atom_type_scat_Cromer_Mann_a1
_atom_type_scat_Cromer_Mann_a2
_atom_type_scat_Cromer_Mann_a3
_atom_type_scat_Cromer_Mann_a4
_atom_type_scat_Cromer_Mann_b1
_atom_type_scat_Cromer_Mann_b2
_atom_type_scat_Cromer_Mann_b3
_atom_type_scat_Cromer_Mann_b4
_atom_type_scat_Cromer_Mann_c
_atom_type_scat_source
_atom_type_scat_dispersion_source
Ag -0.87484 1.10636 19.28080 16.68850 4.80450 1.04630 0.64460 7.47260 24.66050 99.81560 5.17900 'International Tables Volume C Table 6.1.1.4 (pp. 500-502)' 'Brennan, Cowan, Rev. Sci. Instrum., 1992, 63, 850'
C 0.00313 0.00162 2.31000 1.02000 1.58860 0.86500 20.84390 10.20750 0.56870 51.65120 0.21560 'International Tables Volume C Table 6.1.1.4 (pp. 500-502)' 'Brennan, Cowan, Rev. Sci. Instrum., 1992, 63, 850'
F 0.01756 0.01033 3.53920 2.64120 1.51700 1.02430 10.28250 4.29440 0.26150 26.14760 0.27760 'International Tables Volume C Table 6.1.1.4 (pp. 500-502)' 'Brennan, Cowan, Rev. Sci. Instrum., 1992, 63, 850'
H 0.00000 0.00000 0.49300 0.32291 0.14019 0.04081 10.51090 26.12570 3.14236 57.79970 0.00304 'International Tables Volume C Table 6.1.1.4 (pp. 500-502)' 'Brennan, Cowan, Rev. Sci. Instrum., 1992, 63, 850'
N 0.00613 0.00332 12.21260 3.13220 2.01250 1.16630 0.00570 9.89330 28.99750 0.58260 -11.52900 'International Tables Volume C Table 6.1.1.4 (pp. 500-502)' 'Brennan, Cowan, Rev. Sci. Instrum., 1992, 63, 850'
O 0.01085 0.00610 3.04850 2.28680 1.54630 0.86700 13.27710 5.70110 0.32390 32.90890 0.25080 'International Tables Volume C Table 6.1.1.4 (pp. 500-502)' 'Brennan, Cowan, Rev. Sci. Instrum., 1992, 63, 850'
P 0.10266 0.09520 6.43450 4.17910 1.78000 1.49080 1.90670 27.15700 0.52600 68.16450 1.11490 'International Tables Volume C Table 6.1.1.4 (pp. 500-502)' 'Brennan, Cowan, Rev. Sci. Instrum., 1992, 63, 850'
Pt -1.60878 8.42245 27.00590 17.76390 15.71310 5.78370 1.51293 8.81174 0.42459 38.61030 11.68830 'International Tables Volume C Table 6.1.1.4 (pp. 500-502)' 'Brennan, Cowan, Rev. Sci. Instrum., 1992, 63, 850'
S 0.12485 0.12450 6.90530 5.20340 1.43790 1.58630 1.46790 22.21510 0.25360 56.17200 0.86690 'International Tables Volume C Table 6.1.1.4 (pp. 500-502)' 'Brennan, Cowan, Rev. Sci. Instrum., 1992, 63, 850'

loop_
_geom_angle_atom_site_label_1
_geom_angle_atom_site_label_2
_geom_angle_atom_site_label_3
_geom_angle
_geom_angle_site_symmetry_1
_geom_angle_site_symmetry_3
_geom_angle_publ_flag
Ag1 Pt1 Pt3 105.891(19) . . y
Ag2 Pt1 Pt3 103.66(2) . . y
Ag2 Pt1 Ag1 61.79(2) . . y
S1 Pt1 Pt3 48.96(5) . . y
S1 Pt1 Ag1 62.18(6) . . y
S1 Pt1 Ag2 99.72(6) . . y
S2 Pt1 Pt3 49.03(5) . . y
S2 Pt1 Ag1 99.25(6) . . y
S2 Pt1 Ag2 59.12(5) . . y
S2 Pt1 S1 79.32(8) . . y
C1 Pt1 Pt3 128.3(3) . . y
C1 Pt1 Ag1 78.4(3) . . y
C1 Pt1 Ag2 121.7(3) . . y
C1 Pt1 S1 96.7(3) . . y
C1 Pt1 S2 176.0(3) . . y
C6 Pt1 Pt3 130.5(3) . . y
C6 Pt1 Ag1 116.5(3) . . y
C6 Pt1 Ag2 77.0(3) . . y
C6 Pt1 S1 176.5(3) . . y
C6 Pt1 S2 98.0(3) . . y
C6 Pt1 C1 86.0(4) . . y
Ag1 Pt2 Pt3 105.089(19) . . y
Ag2 Pt2 Pt3 103.23(2) . . y
Ag2 Pt2 Ag1 61.70(2) . . y
S1 Pt2 Pt3 48.63(5) . . y
S1 Pt2 Ag1 62.01(6) . . y
S1 Pt2 Ag2 99.86(6) . . y
S2 Pt2 Pt3 48.73(5) . . y
S2 Pt2 Ag1 99.16(6) . . y
S2 Pt2 Ag2 59.25(6) . . y
S2 Pt2 S1 79.51(8) . . y
C10 Pt2 Pt3 129.4(3) . . y
C10 Pt2 Ag1 77.2(3) . . y
C10 Pt2 Ag2 120.2(3) . . y
C10 Pt2 S1 96.4(3) . . y
C10 Pt2 S2 175.5(3) . . y
C15 Pt2 Pt3 131.5(4) . . y
C15 Pt2 Ag1 116.7(3) . . y
C15 Pt2 Ag2 78.0(3) . . y
C15 Pt2 S1 177.8(3) . . y
C15 Pt2 S2 99.1(3) . . y
C15 Pt2 C10 84.9(4) . . y
Pt2 Pt3 Pt1 63.501(11) . . y
S1 Pt3 Pt1 49.42(6) . . y
S1 Pt3 Pt2 49.05(5) . . y
S2 Pt3 Pt1 49.99(6) . . y
S2 Pt3 Pt2 49.44(6) . . y
S2 Pt3 S1 80.33(7) . . y
C19 Pt3 Pt1 129.2(3) . . y
C19 Pt3 Pt2 128.9(3) . . y
C19 Pt3 S1 98.0(3) . . y
C19 Pt3 S2 178.2(3) . . y
C26 Pt3 Pt1 127.2(4) . . y
C26 Pt3 Pt2 129.6(4) . . y
C26 Pt3 S1 176.4(3) . . y
C26 Pt3 S2 96.4(3) . . y
C26 Pt3 C19 85.3(4) . . y
Pt2 Ag1 Pt1 68.981(18) . . y
Ag2 Ag1 Pt1 59.18(2) . . y
Ag2 Ag1 Pt2 58.99(2) . . y
S1 Ag1 Pt1 49.87(5) . . y
S1 Ag1 Pt2 49.72(5) . . y
S1 Ag1 Ag2 89.89(5) . . y
O1 Ag1 Pt1 119.17(19) . . y
O1 Ag1 Pt2 125.01(19) . . y
O1 Ag1 Ag2 78.81(17) . . y
O1 Ag1 S1 167.89(18) . . y
O3 Ag1 Pt1 131.2(3) . . y
O3 Ag1 Pt2 115.1(3) . . y
O3 Ag1 Ag2 167.4(4) . . y
O3 Ag1 S1 93.6(2) . . y
O3 Ag1 O1 98.3(3) . . y
Pt2 Ag2 Pt1 69.048(18) . . y
Ag1 Ag2 Pt1 59.03(2) . . y
Ag1 Ag2 Pt2 59.31(2) . . y
S2 Ag2 Pt1 51.25(5) . . y
S2 Ag2 Pt2 51.10(5) . . y
S2 Ag2 Ag1 91.98(5) . . y
O2 Ag2 Pt1 117.6(3) . . y
O2 Ag2 Pt2 139.1(3) . . y
O2 Ag2 Ag1 88.4(3) . . y
O2 Ag2 S2 165.1(3) . . y
O2B Ag2 Pt1 138.7(8) . . y
O2B Ag2 Pt2 114.2(9) . . y
O2B Ag2 Ag1 86.3(8) . . y
O2B Ag2 S2 162.3(9) . . y
O2B Ag2 O2 32.6(9) . . y
O5 Ag2 Pt1 136.3(3) 4_576 . y
O5 Ag2 Pt2 115.7(3) 4_576 . y
O5 Ag2 Ag1 163.4(3) 4_576 . y
O5 Ag2 S2 95.8(3) 4_576 . y
O5 Ag2 O2 87.8(4) 4_576 . y
O5 Ag2 O2B 81.8(8) 4_576 . y
H5 Ag2 Pt1 134(2) 4_576 . y
H5 Ag2 Pt2 136.5(3) 4_576 . y
H5 Ag2 Ag1 159.2(18) 4_576 . y
H5 Ag2 S2 109(2) 4_576 . y
H5 Ag2 O2 71.1(15) 4_576 . y
H5 Ag2 O2B 75(2) 4_576 . y
H5 Ag2 O5 20.80(12) 4_576 4_576 y
N13 Ag2 Pt1 112.5(13) 4_576 . y
N13 Ag2 Pt2 135.1(12) 4_576 . y
N13 Ag2 Ag1 162.3(12) 4_576 . y
N13 Ag2 S2 93.2(12) 4_576 . y
N13 Ag2 O2 82.3(12) 4_576 . y
N13 Ag2 O2B 93.8(15) 4_576 . y
N13 Ag2 O5 31.6(13) 4_576 4_576 y
N13 Ag2 H5 21(3) 4_576 4_576 y
Pt2 S1 Pt1 86.95(7) . . ?
Pt3 S1 Pt1 81.62(7) . . ?
Pt3 S1 Pt2 82.32(7) . . ?
Ag1 S1 Pt1 67.96(6) . . ?
Ag1 S1 Pt2 68.27(6) . . ?
Ag1 S1 Pt3 137.99(9) . . ?
Pt2 S2 Pt1 86.01(7) . . ?
Pt3 S2 Pt1 80.98(7) . . ?
Pt3 S2 Pt2 81.82(7) . . ?
Ag2 S2 Pt1 69.63(6) . . ?
Ag2 S2 Pt2 69.65(6) . . ?
Ag2 S2 Pt3 139.80(9) . . ?
F1B P1 F1 47.2(14) . . ?
F2 P1 F1 101.3(6) . . ?
F2 P1 F1B 132.1(14) . . ?
F2B P1 F1 64.3(15) . . ?
F2B P1 F1B 106.2(19) . . ?
F2B P1 F2 38.8(14) . . ?
O1 P1 F1 110.2(5) . . ?
O1 P1 F1B 115.2(14) . . ?
O1 P1 F2 109.2(6) . . ?
O1 P1 F2B 110.4(14) . . ?
O2 P1 F1 107.1(6) . . ?
O2 P1 F1B 62.5(15) . . ?
O2 P1 F2 113.3(7) . . ?
O2 P1 F2B 133.7(14) . . ?
O2 P1 O1 114.8(5) . . ?
O2B P1 F1 137.8(12) . . ?
O2B P1 F1B 108.1(19) . . ?
O2B P1 F2 69.1(14) . . ?
O2B P1 F2B 104.5(19) . . ?
O2B P1 O1 111.8(11) . . ?
O2B P1 O2 49.4(13) . . ?
F4 P2 F3 100.9(6) . . ?
O3 P2 F3 104.2(5) . . ?
O3 P2 F4 110.4(7) . . ?
O4 P2 F3 108.1(6) . . ?
O4 P2 F4 110.1(6) . . ?
O4 P2 O3 121.0(7) . . ?
F6 P3 F5 177.6(6) . . ?
F7 P3 F5 90.2(6) . . ?
F7 P3 F6 88.4(6) . . ?
F8 P3 F5 91.6(6) . . ?
F8 P3 F6 89.7(5) . . ?
F8 P3 F7 177.4(6) . . ?
F9 P3 F5 92.4(6) . . ?
F9 P3 F6 89.6(6) . . ?
F9 P3 F7 91.2(6) . . ?
F9 P3 F8 90.7(6) . . ?
F10 P3 F5 88.2(6) . . ?
F10 P3 F6 89.8(6) . . ?
F10 P3 F7 89.4(6) . . ?
F10 P3 F8 88.8(6) . . ?
F10 P3 F9 179.2(6) . . ?
F11 P4 F11 180.0 3_566 . ?
F12 P4 F11 90.3(7) . . ?
F12 P4 F11 90.3(7) 3_566 3_566 ?
F12 P4 F11 89.7(7) 3_566 . ?
F12 P4 F11 89.7(7) . 3_566 ?
F12 P4 F12 180.0 3_566 . ?
F13 P4 F11 89.4(9) 3_566 . ?
F13 P4 F11 90.6(9) 3_566 3_566 ?
F13 P4 F11 90.6(9) . . ?
F13 P4 F11 89.4(9) . 3_566 ?
F13 P4 F12 95.5(12) 3_566 3_566 ?
F13 P4 F12 84.5(12) 3_566 . ?
F13 P4 F12 95.5(12) . . ?
F13 P4 F12 84.5(12) . 3_566 ?
F13 P4 F13 179.999999146(15) 3_566 . ?
P1 O1 Ag1 131.1(4) . . ?
P1 O2 Ag2 117.1(6) . . ?
P1 O2B Ag2 109.8(18) . . ?
P2 O3 Ag1 139.3(7) . . ?
H6b O6 H6a 104.5 . . ?
C2 N1 C1 110.8(8) . . ?
C5 N1 C1 121.7(8) . . ?
C5 N1 C2 127.3(9) . . ?
C3 N2 C1 112.3(9) . . ?
C4 N2 C1 125.9(9) . . ?
C4 N2 C3 121.8(9) . . ?
C6 N3 C5 123.1(9) . . ?
C7 N3 C5 127.2(10) . . ?
C7 N3 C6 109.7(10) . . ?
C8 N4 C6 110.1(10) . . ?
C9 N4 C6 125.4(9) . . ?
C9 N4 C8 124.5(10) . . ?
C11 N14 C10 109.9(10) . . ?
C14 N14 C10 122.7(8) . . ?
C14 N14 C11 127.3(10) . . ?
C12 N6 C10 108.3(11) . . ?
C13 N6 C10 128.6(10) . . ?
C13 N6 C12 123.0(10) . . ?
C15 N7 C14 123.2(9) . . ?
C16 N7 C14 126.4(10) . . ?
C16 N7 C15 110.4(11) . . ?
C17 N8 C15 110.3(11) . . ?
C18 N8 C15 127.9(10) . . ?
C18 N8 C17 121.7(11) . . ?
C20 N9 C19 108.1(13) . . ?
C23 N9 C19 127.3(11) . . ?
C23 N9 C20 124.6(13) . . ?
C21 N10 C19 109.5(12) . . ?
C22 N10 C19 126.0(11) . . ?
C22 N10 C21 124.5(13) . . ?
C26 N11 C25 122.4(12) . . ?
C27 N11 C25 129.5(17) . . ?
C27 N11 C26 107.8(16) . . ?
C28 N12 C26 110.0(16) . . ?
C29 N12 C26 124.7(13) . . ?
C29 N12 C28 125.3(16) . . ?
N1 C1 Pt1 121.5(7) . . ?
N2 C1 Pt1 134.6(8) . . ?
N2 C1 N1 103.9(8) . . ?
H2 C2 N1 126.7(6) . . ?
C3 C2 N1 106.7(9) . . ?
C3 C2 H2 126.7(6) . . ?
C2 C3 N2 106.3(9) . . ?
H3 C3 N2 126.9(6) . . ?
H3 C3 C2 126.9(6) . . ?
H4a C4 N2 109.5 . . ?
H4b C4 N2 109.5 . . ?
H4b C4 H4a 109.5 . . ?
H4c C4 N2 109.5 . . ?
H4c C4 H4a 109.5 . . ?
H4c C4 H4b 109.5 . . ?
N3 C5 N1 110.4(8) . . ?
H5a C5 N1 109.6(5) . . ?
H5a C5 N3 109.6(6) . . ?
H5b C5 N1 109.6(5) . . ?
H5b C5 N3 109.6(5) . . ?
H5b C5 H5a 108.1 . . ?
N3 C6 Pt1 119.2(7) . . ?
N4 C6 Pt1 134.2(8) . . ?
N4 C6 N3 106.5(9) . . ?
H7 C7 N3 126.8(7) . . ?
C8 C7 N3 106.4(11) . . ?
C8 C7 H7 126.8(7) . . ?
C7 C8 N4 107.3(10) . . ?
H8 C8 N4 126.4(7) . . ?
H8 C8 C7 126.4(7) . . ?
H9a C9 N4 109.5 . . ?
H9b C9 N4 109.5 . . ?
H9b C9 H9a 109.5 . . ?
H9c C9 N4 109.5 . . ?
H9c C9 H9a 109.5 . . ?
H9c C9 H9b 109.5 . . ?
N14 C10 Pt2 120.1(7) . . ?
N6 C10 Pt2 133.7(8) . . ?
N6 C10 N14 106.2(9) . . ?
H11 C11 N14 128.0(8) . . ?
C12 C11 N14 103.9(12) . . ?
C12 C11 H11 128.0(8) . . ?
C11 C12 N6 111.6(13) . . ?
H12 C12 N6 124.2(8) . . ?
H12 C12 C11 124.2(8) . . ?
H13a C13 N6 109.5 . . ?
H13b C13 N6 109.5 . . ?
H13b C13 H13a 109.5 . . ?
H13c C13 N6 109.5 . . ?
H13c C13 H13a 109.5 . . ?
H13c C13 H13b 109.5 . . ?
N7 C14 N14 108.7(8) . . ?
H14a C14 N14 109.9(5) . . ?
H14a C14 N7 109.9(5) . . ?
H14b C14 N14 109.9(6) . . ?
H14b C14 N7 109.9(6) . . ?
H14b C14 H14a 108.3 . . ?
N7 C15 Pt2 122.2(9) . . ?
N8 C15 Pt2 132.8(9) . . ?
N8 C15 N7 105.0(9) . . ?
H16 C16 N7 126.7(8) . . ?
C17 C16 N7 106.6(11) . . ?
C17 C16 H16 126.7(8) . . ?
C16 C17 N8 107.7(12) . . ?
H17 C17 N8 126.2(8) . . ?
H17 C17 C16 126.2(8) . . ?
H18a C18 N8 109.5 . . ?
H18b C18 N8 109.5 . . ?
H18b C18 H18a 109.5 . . ?
H18c C18 N8 109.5 . . ?
H18c C18 H18a 109.5 . . ?
H18c C18 H18b 109.5 . . ?
N9 C19 Pt3 125.9(9) . . ?
N10 C19 Pt3 127.1(9) . . ?
N10 C19 N9 106.9(10) . . ?
H20 C20 N9 125.4(9) . . ?
C21 C20 N9 109.1(13) . . ?
C21 C20 H20 125.4(9) . . ?
C20 C21 N10 106.4(13) . . ?
H22a C22 N10 109.5 . . ?
H22b C22 N10 109.5 . . ?
H22b C22 H22a 109.5 . . ?
H22c C22 N10 109.5 . . ?
H22c C22 H22a 109.5 . . ?
H22c C22 H22b 109.5 . . ?
H23a C23 N9 108.8(8) . . ?
H23b C23 N9 108.8(7) . . ?
H23b C23 H23a 107.7 . . ?
C24 C23 N9 113.8(14) . . ?
C24 C23 H23a 108.8(9) . . ?
C24 C23 H23b 108.8(11) . . ?
H24a C24 C23 107.4(10) . . ?
H24b C24 C23 107.4(11) . . ?
H24b C24 H24a 106.9 . . ?
C25 C24 C23 119.8(15) . . ?
C25 C24 H24a 107.4(11) . . ?
C25 C24 H24b 107.4(11) . . ?
C24 C25 N11 113.7(16) . . ?
H25a C25 N11 108.8(10) . . ?
H25a C25 C24 108.8(10) . . ?
H25b C25 N11 108.8(9) . . ?
H25b C25 C24 108.8(10) . . ?
H25b C25 H25a 107.683868094(15) . . ?
N11 C26 Pt3 124.8(10) . . ?
N12 C26 Pt3 128.6(11) . . ?
N12 C26 N11 106.3(12) . . ?
H27 C27 N11 124.4(12) . . ?
C28 C27 N11 111.1(17) . . ?
C28 C27 H27 124.4(9) . . ?
C27 C28 N12 104.7(15) . . ?
H28 C28 N12 127.7(11) . . ?
H28 C28 C27 127.7(9) . . ?
H29a C29 N12 109.5 . . ?
H29b C29 N12 109.5 . . ?
H29b C29 H29a 109.5 . . ?
H29c C29 N12 109.5 . . ?
H29c C29 H29a 109.5 . . ?
H29c C29 H29b 109.5 . . ?
H5 O5 Ag2 70.4 . 4_575 ?
C30 O5 Ag2 121.5 . 4_575 ?
C30 O5 H5 109.5 . . ?
O5 H5 Ag2 89(13) . 4_575 ?
H30a C30 O5 109.5 . . ?
H30b C30 O5 109.5 . . ?
H30b C30 H30a 109.5 . . ?
H30c C30 O5 109.5 . . ?
H30c C30 H30a 109.5 . . ?
H30c C30 H30b 109.5 . . ?
C1a N13 Ag2 135(6) . 4_575 ?
C1b C1a N13 162(5) . . ?
H1ba C1b C1a 109.5 . . ?
H1bb C1b C1a 109.5 . . ?
H1bb C1b H1ba 109.5 . . ?
H1bc C1b C1a 109.5 . . ?
H1bc C1b H1ba 109.5 . . ?
H1bc C1b H1bb 109.5 . . ?

loop_
_geom_bond_atom_site_label_1
_geom_bond_atom_site_label_2
_geom_bond_distance
_geom_bond_site_symmetry_2
_geom_bond_publ_flag
Pt1 Pt3 3.1048(5) . y
Pt1 Ag1 2.8895(8) . y
Pt1 Ag2 2.8943(8) . y
Pt1 S1 2.383(2) . y
Pt1 S2 2.408(2) . y
Pt1 C1 2.008(9) . y
Pt1 C6 2.058(9) . y
Pt2 Pt3 3.1257(5) . y
Pt2 Ag1 2.9003(8) . y
Pt2 Ag2 2.8907(8) . y
Pt2 S1 2.382(2) . y
Pt2 S2 2.399(2) . y
Pt2 C10 2.037(11) . y
Pt2 C15 2.019(10) . y
Pt3 S1 2.367(2) . y
Pt3 S2 2.373(2) . y
Pt3 C19 2.010(11) . y
Pt3 C26 1.995(11) . y
Ag1 Ag2 2.9696(10) . y
Ag1 S1 2.757(2) . y
Ag1 O1 2.256(7) . y
Ag1 O3 2.261(8) . y
Ag2 S2 2.650(2) . y
Ag2 O2 2.252(10) . y
Ag2 O2B 2.31(3) . y
Ag2 O5 2.365(11) 4_576 y
Ag2 H5 2.23(19) 4_576 y
Ag2 N13 2.38(5) 4_576 y
P1 F1 1.560(12) . ?
P1 F1B 1.50(4) . ?
P1 F2 1.542(12) . ?
P1 F2B 1.57(4) . ?
P1 O1 1.490(7) . ?
P1 O2 1.479(10) . ?
P1 O2B 1.58(3) . ?
P2 F3 1.573(7) . ?
P2 F4 1.555(10) . ?
P2 O3 1.461(9) . ?
P2 O4 1.454(10) . ?
P3 F5 1.578(9) . ?
P3 F6 1.594(9) . ?
P3 F7 1.609(10) . ?
P3 F8 1.591(10) . ?
P3 F9 1.564(10) . ?
P3 F10 1.591(10) . ?
P4 F11 1.591(10) 3_566 ?
P4 F11 1.591(10) . ?
P4 F12 1.565(11) 3_566 ?
P4 F12 1.565(11) . ?
P4 F13 1.613(17) 3_566 ?
P4 F13 1.613(17) . ?
O6 H6a 0.8700 . ?
O6 H6b 0.8700 . ?
N1 C1 1.373(13) . ?
N1 C2 1.392(13) . ?
N1 C5 1.430(12) . ?
N2 C1 1.333(12) . ?
N2 C3 1.394(13) . ?
N2 C4 1.477(13) . ?
N3 C5 1.468(14) . ?
N3 C6 1.358(13) . ?
N3 C7 1.378(14) . ?
N4 C6 1.322(12) . ?
N4 C8 1.382(14) . ?
N4 C9 1.439(14) . ?
N14 C10 1.371(13) . ?
N14 C11 1.413(15) . ?
N14 C14 1.508(14) . ?
N6 C10 1.303(13) . ?
N6 C12 1.396(15) . ?
N6 C13 1.477(14) . ?
N7 C14 1.416(14) . ?
N7 C15 1.353(14) . ?
N7 C16 1.407(15) . ?
N8 C15 1.350(14) . ?
N8 C17 1.397(15) . ?
N8 C18 1.486(15) . ?
N9 C19 1.365(15) . ?
N9 C20 1.399(18) . ?
N9 C23 1.409(19) . ?
N10 C19 1.344(14) . ?
N10 C21 1.418(16) . ?
N10 C22 1.46(2) . ?
N11 C25 1.46(2) . ?
N11 C26 1.397(19) . ?
N11 C27 1.348(17) . ?
N12 C26 1.346(19) . ?
N12 C28 1.416(18) . ?
N12 C29 1.39(2) . ?
C2 H2 0.9500 . ?
C2 C3 1.339(16) . ?
C3 H3 0.9500 . ?
C4 H4a 0.9800 . ?
C4 H4b 0.9800 . ?
C4 H4c 0.9800 . ?
C5 H5a 0.9900 . ?
C5 H5b 0.9900 . ?
C7 H7 0.9500 . ?
C7 C8 1.348(18) . ?
C8 H8 0.9500 . ?
C9 H9a 0.9800 . ?
C9 H9b 0.9800 . ?
C9 H9c 0.9800 . ?
C11 H11 0.9500 . ?
C11 C12 1.28(2) . ?
C12 H12 0.9500 . ?
C13 H13a 0.9800 . ?
C13 H13b 0.9800 . ?
C13 H13c 0.9800 . ?
C14 H14a 0.9900 . ?
C14 H14b 0.9900 . ?
C16 H16 0.9500 . ?
C16 C17 1.32(2) . ?
C17 H17 0.9500 . ?
C18 H18a 0.9800 . ?
C18 H18b 0.9800 . ?
C18 H18c 0.9800 . ?
C20 H20 0.9500 . ?
C20 C21 1.32(2) . ?
C22 H22a 0.9800 . ?
C22 H22b 0.9800 . ?
C22 H22c 0.9800 . ?
C23 H23a 0.9900 . ?
C23 H23b 0.9900 . ?
C23 C24 1.62(3) . ?
C24 H24a 0.9900 . ?
C24 H24b 0.9900 . ?
C24 C25 1.70(3) . ?
C25 H25a 0.9900 . ?
C25 H25b 0.9900 . ?
C27 H27 0.9500 . ?
C27 C28 1.35(3) . ?
C28 H28 0.9500 . ?
C29 H29a 0.9800 . ?
C29 H29b 0.9800 . ?
C29 H29c 0.9800 . ?
O5 H5 0.8400 . ?
O5 C30 1.356(19) . ?
C30 H30a 0.9800 . ?
C30 H30b 0.9800 . ?
C30 H30c 0.9800 . ?
N13 C1a 1.141(9) . ?
C1a C1b 1.464(10) . ?
C1b H1ba 0.9800 . ?
C1b H1bb 0.9800 . ?
C1b H1bc 0.9800 . ?

loop_
_geom_torsion_atom_site_label_1
_geom_torsion_atom_site_label_2
_geom_torsion_atom_site_label_3
_geom_torsion_atom_site_label_4
_geom_torsion
_geom_torsion_site_symmetry_1
_geom_torsion_site_symmetry_2
_geom_torsion_site_symmetry_3
_geom_torsion_site_symmetry_4
_geom_torsion_publ_flag
Pt1 C1 N1 C2 -176.1(8) . . . . ?
Pt1 C1 N1 C5 -1.6(10) . . . . ?
Pt1 C1 N2 C3 177.7(10) . . . . ?
Pt1 C1 N2 C4 -1.4(13) . . . . ?
Pt1 C6 N3 C5 0.0(9) . . . . ?
Pt1 C6 N3 C7 177.9(8) . . . . ?
Pt1 C6 N4 C8 -176.9(11) . . . . ?
Pt1 C6 N4 C9 -0.0(13) . . . . ?
Pt2 C10 N14 C11 179.7(9) . . . . ?
Pt2 C10 N14 C14 2.9(9) . . . . ?
Pt2 C10 N6 C12 -179.1(12) . . . . ?
Pt2 C10 N6 C13 -2.1(13) . . . . ?
Pt2 C15 N7 C14 -0.7(11) . . . . ?
Pt2 C15 N7 C16 -177.6(10) . . . . ?
Pt2 C15 N8 C17 178.0(12) . . . . ?
Pt2 C15 N8 C18 2.3(14) . . . . ?
Pt3 C19 N9 C20 -176.5(10) . . . . ?
Pt3 C19 N9 C23 4.7(13) . . . . ?
Pt3 C19 N10 C21 177.4(11) . . . . ?
Pt3 C19 N10 C22 -0.2(14) . . . . ?
Pt3 C26 N11 C25 0.1(13) . . . . ?
Pt3 C26 N11 C27 175.2(12) . . . . ?
Pt3 C26 N12 C28 -174.9(12) . . . . ?
Pt3 C26 N12 C29 4.1(16) . . . . ?
Ag1 O1 P1 F1 -147.3(7) . . . . ?
Ag1 O1 P1 F1B -96.2(17) . . . . ?
Ag1 O1 P1 F2 102.2(8) . . . . ?
Ag1 O1 P1 F2B 143.6(17) . . . . ?
Ag1 O1 P1 O2 -26.3(9) . . . . ?
Ag1 O1 P1 O2B 27.7(16) . . . . ?
Ag1 O3 P2 F3 133.9(11) . . . . ?
Ag1 O3 P2 F4 -118.5(13) . . . . ?
Ag1 O3 P2 O4 12.2(16) . . . . ?
Ag2 O2 P1 F1 159.5(7) . . . . ?
Ag2 O2 P1 F1B 143.5(17) . . . . ?
Ag2 O2 P1 F2 -89.7(8) . . . . ?
Ag2 O2 P1 F2B -130(2) . . . . ?
Ag2 O2 P1 O1 36.8(9) . . . . ?
Ag2 O2 P1 O2B -61.4(15) . . . . ?
Ag2 O2B P1 F1 122.4(13) . . . . ?
Ag2 O2B P1 F1B 77(2) . . . . ?
Ag2 O2B P1 F2 -153.8(18) . . . . ?
Ag2 O2B P1 F2B -170.1(17) . . . . ?
Ag2 O2B P1 O1 -50.7(18) . . . . ?
Ag2 O2B P1 O2 54.0(13) . . . . ?
Ag2 N13 C1a C1b -101(13) 4_575 . . . ?
N1 C1 N2 C3 0.2(10) . . . . ?
N1 C1 N2 C4 -178.9(7) . . . . ?
N1 C2 C3 N2 3.1(9) . . . . ?
N1 C5 N3 C6 52.6(10) . . . . ?
N1 C5 N3 C7 -124.8(10) . . . . ?
N3 C6 N4 C8 0.2(10) . . . . ?
N3 C6 N4 C9 177.1(9) . . . . ?
N3 C7 C8 N4 0.8(11) . . . . ?
N14 C10 N6 C12 2.1(10) . . . . ?
N14 C10 N6 C13 179.1(9) . . . . ?
N14 C11 C12 N6 1.3(11) . . . . ?
N14 C14 N7 C15 -51.2(11) . . . . ?
N14 C14 N7 C16 125.1(10) . . . . ?
N7 C15 N8 C17 -2.4(11) . . . . ?
N7 C15 N8 C18 -178.1(9) . . . . ?
N7 C16 C17 N8 0.6(12) . . . . ?
N9 C19 N10 C21 0.6(11) . . . . ?
N9 C19 N10 C22 -177.0(11) . . . . ?
N9 C20 C21 N10 1.6(12) . . . . ?
N9 C23 C24 C25 77.5(15) . . . . ?
N11 C26 N12 C28 -0.8(12) . . . . ?
N11 C26 N12 C29 178.3(14) . . . . ?
N11 C27 C28 N12 -0.0(14) . . . . ?

loop_
_restr_distance_atom_site_label_1
_restr_distance_atom_site_label_2
_restr_distance_site_symmetry_2
_restr_distance_target
_restr_distance_target_weight_param
_restr_distance_diff
N13 C1a 1 1.1400 0.0200 -0.0014
N13 C1b 1 2.5900 0.0400 0.0178
C1a N13 1 1.1370 0.0100 -0.0044
C1a C1b 1 1.4560 0.0100 -0.0079
C1b N13 1 2.5930 0.0200 0.0208

loop_
_restr_U_iso_atom_site_label
_restr_U_iso_weight_param
O5 0.0050
C30 0.0050
N13 0.0100
C1a 0.0050
C1b 0.0050

loop_
_restr_U_similar_atom_site_label_1
_restr_U_similar_atom_site_label_2
_restr_U_similar_weight_param
N13 C1a 0.0020
C1a C1b 0.0010

loop_
_smtbx_masks_void_nr
_smtbx_masks_void_average_x
_smtbx_masks_void_average_y
_smtbx_masks_void_average_z
_smtbx_masks_void_volume
_smtbx_masks_void_count_electrons
_smtbx_masks_void_content
1 0.000 -0.459 -0.498 1140.6 252.2 '12 MeCN'

loop_
_restr_rigu_atom_site_label_1
_restr_rigu_atom_site_label_2
_restr_rigu_target_weight_param
_restr_rigu_u13_diff
_restr_rigu_u23_diff
_restr_rigu_u33_diff
N13 C1a 0.004000 -0.000082 0.000217 -0.000216
N13 C1b 0.004000 -0.000054 0.000243 -0.000169
C1a C1b 0.004000 -0.000002 0.000023 -0.000027
